data_4318172
loop_
_publ_author_name
'Shanta Dhar'
'Pattubala A. N. Reddy'
'Munirathinam Nethaji'
'Subramony Mahadevan'
'Manas K. Saha'
'Akhil R. Chakravarty'

_publ_section_title
;
 Effect of Steric Encumbrance of Tris(3-phenylpyrazolyl)borate on the
 Structure and Properties of Ternary Copper(II) Complexes Having N,N-Donor
 Heterocyclic Bases
;
_journal_name_full 'Inorganic Chemistry'
_journal_page_first 3469
_journal_page_last 3476
_journal_paper_doi 10.1021/ic0201396
_journal_volume 41
_journal_year 2002
_chemical_formula_sum 'C40 H32 B Cl3 Cu N8 O4'
_chemical_formula_weight 869.44
_chemical_name_common
;
(1,10-phenanthroline)(tris(3-phenylpyrazolyl)borate)copper(II)
perchlorate. methylene chloride
;
_chemical_name_systematic
;
 ?
;
_space_group_IT_number 14
_symmetry_cell_setting monoclinic
_symmetry_space_group_name_Hall '-P 2yn'
_symmetry_space_group_name_H-M 'P 1 21/n 1'
_atom_sites_solution_hydrogens geom
_atom_sites_solution_primary direct
_atom_sites_solution_secondary difmap
_audit_creation_method SHELXL-97
_cell_angle_alpha 90.00
_cell_angle_beta 95.46(2)
_cell_angle_gamma 90.00
_cell_formula_units_Z 4
_cell_length_a 11.362(4)
_cell_length_b 30.295(9)
_cell_length_c 11.672(3)
_cell_measurement_reflns_used 25
_cell_measurement_temperature 293(2)
_cell_measurement_theta_max 14.32
_cell_measurement_theta_min 9.47
_cell_volume 3999(2)
_computing_cell_refinement 'CAD4 package '
_computing_data_collection 'CAD4 package '
_computing_data_reduction 'XCAD4 (Harms & Wocadlo, 1995)'
_computing_molecular_graphics ortep-3
_computing_publication_material 'Wingx publication routines (Farrugia, 1999)'
_computing_structure_refinement 'SHELXL-97 (Sheldrick, 1997)'
_computing_structure_solution 'XCAD4 (Harms & Wocadlo, 1995)'
_diffrn_ambient_temperature 293(2)
_diffrn_measured_fraction_theta_full 1.000
_diffrn_measured_fraction_theta_max 1.000
_diffrn_measurement_device_type 'Enraf Nonius CAD4'
_diffrn_measurement_method 'omega scan'
_diffrn_radiation_monochromator graphite
_diffrn_radiation_source 'fine-focus sealed tube'
_diffrn_radiation_type MoK\a
_diffrn_radiation_wavelength 0.71073
_diffrn_reflns_av_R_equivalents 0.0000
_diffrn_reflns_av_sigmaI/netI 0.0406
_diffrn_reflns_limit_h_max 13
_diffrn_reflns_limit_h_min -13
_diffrn_reflns_limit_k_max 35
_diffrn_reflns_limit_k_min 0
_diffrn_reflns_limit_l_max 13
_diffrn_reflns_limit_l_min 0
_diffrn_reflns_number 7033
_diffrn_reflns_theta_full 24.97
_diffrn_reflns_theta_max 24.97
_diffrn_reflns_theta_min 1.34
_diffrn_standards_decay_% <10%
_diffrn_standards_interval_count 400
_diffrn_standards_interval_time '3600 scans exposure time'
_diffrn_standards_number 3
_exptl_absorpt_coefficient_mu 0.799
_exptl_absorpt_correction_T_max 0.9244
_exptl_absorpt_correction_T_min 0.6457
_exptl_absorpt_correction_type difabs
_exptl_absorpt_process_details difabs
_exptl_crystal_colour green
_exptl_crystal_density_diffrn 1.444
_exptl_crystal_density_method 'not measured'
_exptl_crystal_description rectangular
_exptl_crystal_F_000 1780
_exptl_crystal_size_max 0.60
_exptl_crystal_size_mid 0.35
_exptl_crystal_size_min 0.10
_refine_diff_density_max 0.625
_refine_diff_density_min -0.514
_refine_diff_density_rms 0.062
_refine_ls_extinction_method none
_refine_ls_goodness_of_fit_ref 1.062
_refine_ls_hydrogen_treatment mixed
_refine_ls_matrix_type full
_refine_ls_number_parameters 658
_refine_ls_number_reflns 7033
_refine_ls_number_restraints 0
_refine_ls_restrained_S_all 1.062
_refine_ls_R_factor_all 0.0941
_refine_ls_R_factor_gt 0.0571
_refine_ls_shift/su_max 0.016
_refine_ls_shift/su_mean 0.001
_refine_ls_structure_factor_coef Fsqd
_refine_ls_weighting_details 'calc w=1/[\s^2^(Fo^2^)+(0.0966P)^2^+1.7142P] where P=(Fo^2^+2Fc^2^)/3'
_refine_ls_weighting_scheme calc
_refine_ls_wR_factor_gt 0.1549
_refine_ls_wR_factor_ref 0.1735
_reflns_number_gt 4631
_reflns_number_total 7033
_reflns_threshold_expression >2sigma(I)
_cod_data_source_file ic0201396_2.cif
_cod_data_source_block Phenanthroline_Complex(2.CH2Cl2)
_cod_database_code 4318172

loop_
_symmetry_equiv_pos_as_xyz
'x, y, z'
'-x+1/2, y+1/2, -z+1/2'
'-x, -y, -z'
'x-1/2, -y-1/2, z-1/2'

loop_
_atom_site_label
_atom_site_type_symbol
_atom_site_fract_x
_atom_site_fract_y
_atom_site_fract_z
_atom_site_U_iso_or_equiv
_atom_site_adp_type
_atom_site_occupancy
_atom_site_symmetry_multiplicity
_atom_site_calc_flag
_atom_site_refinement_flags
_atom_site_disorder_assembly
_atom_site_disorder_group
Cu1 Cu 0.23069(4) 0.087607(16) 0.44439(4) 0.04816(18) Uani 1 1 d . . .
Cl1 Cl 0.18747(12) 0.36737(5) 0.41741(12) 0.0759(4) Uani 1 1 d . . .
Cl21 Cl 0.2795(6) 0.1810(3) 0.8478(5) 0.147(2) Uiso 0.50 1 d P . .
Cl22 Cl 0.3183(18) 0.2111(7) 0.924(3) 0.109(6) Uiso 0.10 1 d P . .
Cl23 Cl 0.189(3) 0.1413(13) 0.945(4) 0.178(13) Uiso 0.10 1 d P . .
Cl24 Cl 0.3147(15) 0.1975(7) 0.8716(18) 0.076(4) Uiso 0.10 1 d P . .
Cl25 Cl 0.225(2) 0.1561(8) 0.875(2) 0.113(6) Uiso 0.10 1 d P . .
Cl26 Cl 0.2018(19) 0.1360(7) 1.011(3) 0.094(7) Uiso 0.10 1 d P . .
Cl31 Cl 0.3146(11) 0.2119(5) 1.0855(12) 0.106(3) Uiso 0.20 1 d P . .
Cl32 Cl 0.1999(10) 0.1462(5) 1.0496(14) 0.097(3) Uiso 0.20 1 d P . .
Cl33 Cl 0.2265(11) 0.1662(5) 1.0877(9) 0.145(3) Uiso 0.30 1 d P . .
Cl35 Cl 0.2822(12) 0.1935(5) 1.0927(9) 0.104(3) Uiso 0.20 1 d P . .
Cl34 Cl 0.325(3) 0.2128(12) 1.025(4) 0.169(12) Uiso 0.10 1 d P . .
O1 O 0.2730(6) 0.33453(19) 0.4276(6) 0.163(3) Uani 1 1 d . . .
O2 O 0.1451(8) 0.3756(3) 0.3031(6) 0.217(4) Uani 1 1 d . . .
O11 O 0.0813(11) 0.3458(4) 0.4367(11) 0.138(4) Uiso 0.50 1 d P . .
O33 O 0.2492(8) 0.4080(3) 0.4216(8) 0.093(2) Uiso 0.50 1 d P . .
O44 O 0.219(2) 0.3986(8) 0.497(2) 0.266(10) Uiso 0.50 1 d P . .
O66 O 0.1090(11) 0.3673(4) 0.5003(11) 0.133(4) Uiso 0.50 1 d P . .
N11 N 0.1676(3) 0.04644(12) 0.2105(3) 0.0565(9) Uani 1 1 d . . .
N12 N 0.1122(3) 0.07258(12) 0.2851(3) 0.0535(8) Uani 1 1 d . . .
N21 N 0.3020(3) 0.00424(11) 0.3567(3) 0.0557(9) Uani 1 1 d . . .
N22 N 0.2943(3) 0.02567(11) 0.4599(3) 0.0521(8) Uani 1 1 d . . .
N31 N 0.3764(3) 0.07075(12) 0.2612(3) 0.0543(8) Uani 1 1 d . . .
N32 N 0.3677(3) 0.09944(11) 0.3506(3) 0.0527(8) Uani 1 1 d . . .
N41 N 0.1824(3) 0.15152(12) 0.4571(3) 0.0548(8) Uani 1 1 d . . .
N42 N 0.1197(3) 0.08123(12) 0.5703(3) 0.0568(9) Uani 1 1 d . . .
C1 C 0.3192(10) 0.1610(4) 0.9876(9) 0.176(4) Uani 1 1 d . . .
C11 C 0.1009(5) 0.0454(2) 0.1079(4) 0.0735(15) Uani 1 1 d . . .
C12 C 0.0047(6) 0.0708(2) 0.1151(5) 0.0829(17) Uani 1 1 d . . .
C13 C 0.0139(4) 0.08780(16) 0.2262(4) 0.0622(11) Uani 1 1 d . . .
C14 C -0.0668(4) 0.11914(16) 0.2772(5) 0.0666(12) Uani 1 1 d . . .
C15 C -0.0999(6) 0.1570(2) 0.2174(9) 0.103(2) Uani 1 1 d . . .
C16 C -0.1709(7) 0.1884(3) 0.2669(12) 0.131(3) Uani 1 1 d . . .
C17 C -0.2070(7) 0.1808(3) 0.3734(11) 0.124(3) Uani 1 1 d . . .
C18 C -0.1774(5) 0.1433(3) 0.4318(8) 0.106(2) Uani 1 1 d . . .
C19 C -0.1058(5) 0.1117(2) 0.3837(5) 0.0812(15) Uani 1 1 d . . .
C21 C 0.3351(5) -0.03746(16) 0.3779(4) 0.0662(13) Uani 1 1 d . . .
C22 C 0.3485(5) -0.04407(17) 0.4933(4) 0.0688(13) Uani 1 1 d . . .
C23 C 0.3237(4) -0.00421(14) 0.5433(3) 0.0524(10) Uani 1 1 d . . .
C24 C 0.3317(4) 0.00764(15) 0.6664(3) 0.0537(10) Uani 1 1 d . . .
C25 C 0.3796(5) 0.04714(19) 0.7046(4) 0.0706(14) Uani 1 1 d . . .
C26 C 0.3904(6) 0.0580(3) 0.8205(5) 0.099(2) Uani 1 1 d . . .
C27 C 0.3520(6) 0.0286(3) 0.8978(5) 0.096(2) Uani 1 1 d . . .
C28 C 0.3051(6) -0.0101(3) 0.8625(5) 0.0851(19) Uani 1 1 d . . .
C29 C 0.2950(5) -0.02172(19) 0.7478(4) 0.0669(13) Uani 1 1 d . . .
C31 C 0.4647(4) 0.0843(2) 0.2025(4) 0.0665(13) Uani 1 1 d . . .
C32 C 0.5143(5) 0.1214(2) 0.2507(4) 0.0669(14) Uani 1 1 d . . .
C33 C 0.4529(4) 0.13010(14) 0.3453(4) 0.0540(10) Uani 1 1 d . . .
C34 C 0.4744(4) 0.16552(14) 0.4301(4) 0.0547(10) Uani 1 1 d . . .
C35 C 0.4930(6) 0.20863(19) 0.3950(6) 0.0849(17) Uani 1 1 d . . .
C36 C 0.5107(7) 0.2423(2) 0.4717(7) 0.102(2) Uani 1 1 d . . .
C37 C 0.5135(6) 0.2346(2) 0.5866(7) 0.0960(19) Uani 1 1 d . . .
C38 C 0.4985(6) 0.1925(2) 0.6248(6) 0.0936(18) Uani 1 1 d . . .
C39 C 0.4799(5) 0.15826(19) 0.5469(5) 0.0757(15) Uani 1 1 d . . .
C41 C 0.2040(5) 0.18543(17) 0.3912(5) 0.0705(13) Uani 1 1 d . . .
C42 C 0.1702(6) 0.22785(19) 0.4152(7) 0.094(2) Uani 1 1 d . . .
C43 C 0.1083(6) 0.2352(2) 0.5069(8) 0.105(2) Uani 1 1 d . . .
C44 C 0.0760(5) 0.2005(2) 0.5741(6) 0.0898(17) Uani 1 1 d . . .
C45 C 0.0009(8) 0.2028(3) 0.6677(9) 0.128(3) Uani 1 1 d . . .
C46 C -0.0305(8) 0.1678(4) 0.7228(8) 0.125(3) Uani 1 1 d . . .
C47 C 0.0068(5) 0.1247(2) 0.6939(5) 0.0890(17) Uani 1 1 d . . .
C48 C -0.0305(6) 0.0849(3) 0.7422(6) 0.109(2) Uani 1 1 d . . .
C49 C 0.0040(6) 0.0457(3) 0.7022(6) 0.098(2) Uani 1 1 d . . .
C50 C 0.0789(4) 0.04463(19) 0.6154(4) 0.0676(13) Uani 1 1 d . . .
C51 C 0.1168(4) 0.15851(15) 0.5471(4) 0.0621(12) Uani 1 1 d . . .
C52 C 0.0825(4) 0.12072(17) 0.6073(4) 0.0622(12) Uani 1 1 d . . .
B1 B 0.2935(5) 0.03073(18) 0.2426(4) 0.0571(13) Uani 1 1 d . . .
H1 H 0.323(4) 0.0091(15) 0.182(4) 0.070(13) Uiso 1 1 d . . .
H11 H 0.131(5) 0.0287(18) 0.060(5) 0.093(19) Uiso 1 1 d . . .
H12 H -0.048(5) 0.0751(17) 0.067(4) 0.075(17) Uiso 1 1 d . . .
H15 H -0.092(7) 0.155(3) 0.147(6) 0.14(4) Uiso 1 1 d . . .
H16 H -0.202(7) 0.218(3) 0.211(7) 0.15(3) Uiso 1 1 d . . .
H17 H -0.261(7) 0.204(3) 0.398(6) 0.14(3) Uiso 1 1 d . . .
H18 H -0.211(7) 0.132(3) 0.511(7) 0.16(3) Uiso 1 1 d . . .
H19 H -0.084(5) 0.0845(17) 0.422(4) 0.074(16) Uiso 1 1 d . . .
H21 H 0.336(4) -0.0578(18) 0.320(4) 0.085(16) Uiso 1 1 d . . .
H22 H 0.370(5) -0.0697(18) 0.526(5) 0.089(17) Uiso 1 1 d . . .
H25 H 0.409(4) 0.0674(16) 0.654(4) 0.071(14) Uiso 1 1 d . . .
H26 H 0.433(5) 0.0874(18) 0.843(5) 0.093(17) Uiso 1 1 d . . .
H27 H 0.351(6) 0.035(2) 0.963(6) 0.11(2) Uiso 1 1 d . . .
H28 H 0.285(4) -0.0264(16) 0.904(4) 0.066(16) Uiso 1 1 d . . .
H29 H 0.270(4) -0.0458(16) 0.722(4) 0.064(15) Uiso 1 1 d . . .
H31 H 0.477(4) 0.0720(17) 0.141(4) 0.078(16) Uiso 1 1 d . . .
H32 H 0.572(4) 0.1321(16) 0.237(4) 0.064(16) Uiso 1 1 d . . .
H35 H 0.481(5) 0.2130(18) 0.316(5) 0.093(18) Uiso 1 1 d . . .
H36 H 0.533(6) 0.272(2) 0.447(6) 0.14(3) Uiso 1 1 d . . .
H37 H 0.527(5) 0.259(2) 0.642(5) 0.104(19) Uiso 1 1 d . . .
H38 H 0.476(6) 0.184(2) 0.694(6) 0.12(2) Uiso 1 1 d . . .
H39 H 0.458(4) 0.1325(16) 0.565(4) 0.068(15) Uiso 1 1 d . . .
H41 H 0.240(4) 0.1788(15) 0.332(4) 0.058(14) Uiso 1 1 d . . .
H42 H 0.193(6) 0.249(2) 0.373(5) 0.10(2) Uiso 1 1 d . . .
H43 H 0.083(5) 0.261(2) 0.508(5) 0.092(19) Uiso 1 1 d . . .
H45 H -0.023(6) 0.228(2) 0.679(5) 0.10(2) Uiso 1 1 d . . .
H46 H -0.088(7) 0.172(2) 0.772(7) 0.14(3) Uiso 1 1 d . . .
H48 H -0.094(6) 0.085(2) 0.789(6) 0.12(2) Uiso 1 1 d . . .
H49 H -0.022(5) 0.0182(18) 0.732(4) 0.083(16) Uiso 1 1 d . . .
H50 H 0.099(4) 0.0186(16) 0.584(4) 0.065(15) Uiso 1 1 d . . .

loop_
_atom_site_aniso_label
_atom_site_aniso_U_11
_atom_site_aniso_U_22
_atom_site_aniso_U_33
_atom_site_aniso_U_23
_atom_site_aniso_U_13
_atom_site_aniso_U_12
Cu1 0.0538(3) 0.0490(3) 0.0433(3) 0.0003(2) 0.0130(2) 0.0025(2)
Cl1 0.0722(8) 0.0745(8) 0.0826(9) -0.0031(7) 0.0151(7) -0.0075(7)
O1 0.175(5) 0.132(5) 0.195(6) 0.036(4) 0.086(5) 0.062(4)
O2 0.309(11) 0.220(8) 0.115(5) 0.035(5) -0.018(6) -0.007(7)
N11 0.065(2) 0.061(2) 0.0438(19) -0.0012(16) 0.0052(17) 0.0020(18)
N12 0.054(2) 0.057(2) 0.0494(19) -0.0005(16) 0.0030(16) 0.0017(17)
N21 0.071(2) 0.056(2) 0.0416(18) -0.0016(15) 0.0133(16) 0.0100(18)
N22 0.065(2) 0.0524(19) 0.0400(17) -0.0008(14) 0.0092(15) 0.0084(17)
N31 0.057(2) 0.066(2) 0.0406(17) -0.0003(16) 0.0101(16) 0.0038(18)
N32 0.056(2) 0.058(2) 0.0460(19) 0.0029(15) 0.0124(16) 0.0049(17)
N41 0.052(2) 0.053(2) 0.060(2) -0.0027(16) 0.0065(16) 0.0016(17)
N42 0.053(2) 0.068(2) 0.0505(19) -0.0006(17) 0.0115(16) -0.0005(18)
C1 0.162(10) 0.220(12) 0.147(9) 0.021(8) 0.023(7) 0.051(9)
C11 0.077(4) 0.095(4) 0.048(3) -0.004(3) 0.002(3) -0.004(3)
C12 0.071(4) 0.117(5) 0.057(3) 0.001(3) -0.015(3) 0.001(3)
C13 0.056(3) 0.068(3) 0.061(3) 0.004(2) 0.002(2) -0.004(2)
C14 0.051(3) 0.064(3) 0.083(3) -0.003(2) -0.004(2) -0.004(2)
C15 0.073(4) 0.087(5) 0.147(8) 0.008(5) 0.003(4) 0.006(3)
C16 0.075(5) 0.086(5) 0.230(11) 0.010(6) 0.005(6) 0.017(4)
C17 0.064(5) 0.100(6) 0.205(11) -0.043(7) 0.005(5) 0.006(4)
C18 0.059(4) 0.126(6) 0.131(6) -0.046(5) 0.001(4) 0.003(4)
C19 0.065(3) 0.090(4) 0.087(4) -0.014(3) -0.001(3) 0.007(3)
C21 0.084(4) 0.056(3) 0.060(3) -0.006(2) 0.015(2) 0.017(2)
C22 0.087(4) 0.061(3) 0.060(3) 0.008(2) 0.011(3) 0.021(3)
C23 0.057(3) 0.055(2) 0.045(2) 0.0052(18) 0.0062(19) 0.007(2)
C24 0.052(3) 0.064(3) 0.046(2) 0.0056(19) 0.0096(19) 0.004(2)
C25 0.076(3) 0.085(4) 0.052(3) 0.006(2) 0.012(2) -0.019(3)
C26 0.108(5) 0.124(5) 0.065(3) -0.024(3) 0.009(3) -0.036(4)
C27 0.103(5) 0.137(6) 0.049(3) -0.009(4) 0.008(3) -0.019(4)
C28 0.089(4) 0.111(5) 0.058(3) 0.031(4) 0.019(3) 0.009(4)
C29 0.078(4) 0.068(3) 0.055(3) 0.013(2) 0.007(2) -0.001(3)
C31 0.058(3) 0.101(4) 0.043(2) 0.002(3) 0.015(2) 0.004(3)
C32 0.054(3) 0.089(4) 0.059(3) 0.007(3) 0.016(2) -0.007(3)
C33 0.048(2) 0.060(3) 0.054(2) 0.0126(19) 0.0067(19) 0.004(2)
C34 0.045(2) 0.059(3) 0.060(3) 0.008(2) 0.0060(19) 0.002(2)
C35 0.096(4) 0.077(4) 0.080(4) 0.017(3) -0.001(3) -0.018(3)
C36 0.110(5) 0.063(4) 0.130(6) 0.007(4) -0.004(4) -0.017(4)
C37 0.098(5) 0.072(4) 0.117(5) -0.021(4) 0.009(4) -0.005(3)
C38 0.116(5) 0.089(4) 0.077(4) -0.008(3) 0.017(4) -0.005(4)
C39 0.095(4) 0.064(3) 0.069(3) 0.005(3) 0.009(3) -0.004(3)
C41 0.059(3) 0.060(3) 0.094(4) 0.009(3) 0.013(3) 0.000(2)
C42 0.078(4) 0.057(3) 0.146(6) 0.010(4) 0.016(4) 0.002(3)
C43 0.085(5) 0.056(4) 0.174(8) -0.030(4) 0.005(5) 0.007(3)
C44 0.088(4) 0.074(4) 0.110(4) -0.034(3) 0.020(3) 0.005(3)
C45 0.130(7) 0.107(6) 0.153(8) -0.073(6) 0.038(6) 0.025(5)
C46 0.130(7) 0.139(8) 0.115(6) -0.047(5) 0.053(5) 0.016(6)
C47 0.074(4) 0.123(5) 0.074(3) -0.022(3) 0.027(3) 0.003(3)
C48 0.089(5) 0.162(8) 0.084(4) 0.011(4) 0.045(4) 0.003(5)
C49 0.077(4) 0.128(6) 0.095(4) 0.036(4) 0.039(3) 0.002(4)
C50 0.058(3) 0.076(3) 0.071(3) 0.015(3) 0.015(2) -0.001(3)
C51 0.052(3) 0.064(3) 0.071(3) -0.023(2) 0.008(2) -0.001(2)
C52 0.054(3) 0.079(3) 0.055(3) -0.014(2) 0.012(2) 0.001(2)
B1 0.067(3) 0.065(3) 0.040(2) -0.005(2) 0.010(2) 0.009(3)

loop_
_geom_angle_atom_site_label_1
_geom_angle_atom_site_label_2
_geom_angle_atom_site_label_3
_geom_angle
_geom_angle_site_symmetry_1
_geom_angle_site_symmetry_3
_geom_angle_publ_flag
N22 Cu1 N32 85.73(14) . . ?
N22 Cu1 N41 169.70(14) . . ?
N32 Cu1 N41 95.64(14) . . ?
N22 Cu1 N42 95.07(14) . . ?
N32 Cu1 N42 166.29(14) . . ?
N41 Cu1 N42 81.19(14) . . ?
N22 Cu1 N12 93.87(13) . . ?
N32 Cu1 N12 91.12(14) . . ?
N41 Cu1 N12 96.31(14) . . ?
N42 Cu1 N12 102.47(14) . . ?
O44 Cl1 O66 70.3(11) . . ?
O44 Cl1 O1 107.8(11) . . ?
O66 Cl1 O1 115.7(5) . . ?
O44 Cl1 O2 125.3(11) . . ?
O66 Cl1 O2 118.9(6) . . ?
O1 Cl1 O2 112.6(5) . . ?
O44 Cl1 O11 112.9(11) . . ?
O66 Cl1 O11 42.7(6) . . ?
O1 Cl1 O11 104.9(6) . . ?
O2 Cl1 O11 90.7(6) . . ?
O44 Cl1 O33 43.1(10) . . ?
O66 Cl1 O33 109.2(6) . . ?
O1 Cl1 O33 106.3(5) . . ?
O2 Cl1 O33 90.2(5) . . ?
O11 Cl1 O33 145.8(6) . . ?
Cl24 Cl21 Cl25 138(2) . . ?
Cl24 Cl21 Cl22 22.1(18) . . ?
Cl25 Cl21 Cl22 117.9(16) . . ?
Cl24 Cl21 C1 77.6(17) . . ?
Cl25 Cl21 C1 65.0(13) . . ?
Cl22 Cl21 C1 64.9(11) . . ?
Cl24 Cl21 Cl23 122(2) . . ?
Cl25 Cl21 Cl23 16.8(16) . . ?
Cl22 Cl21 Cl23 101.2(15) . . ?
C1 Cl21 Cl23 51.0(12) . . ?
Cl24 Cl21 Cl34 41.7(18) . . ?
Cl25 Cl21 Cl34 96.8(15) . . ?
Cl22 Cl21 Cl34 21.9(13) . . ?
C1 Cl21 Cl34 44.9(9) . . ?
Cl23 Cl21 Cl34 80.0(14) . . ?
Cl24 Cl22 Cl34 148(4) . . ?
Cl24 Cl22 Cl21 20.5(18) . . ?
Cl34 Cl22 Cl21 134(3) . . ?
Cl24 Cl22 C1 82(2) . . ?
Cl34 Cl22 C1 66(2) . . ?
Cl21 Cl22 C1 70.3(11) . . ?
Cl24 Cl22 Cl31 146(3) . . ?
Cl34 Cl22 Cl31 5(2) . . ?
Cl21 Cl22 Cl31 129.8(15) . . ?
C1 Cl22 Cl31 64.5(10) . . ?
Cl24 Cl22 Cl25 47(2) . . ?
Cl34 Cl22 Cl25 107(2) . . ?
Cl21 Cl22 Cl25 27.0(8) . . ?
C1 Cl22 Cl25 50.8(9) . . ?
Cl31 Cl22 Cl25 103.3(13) . . ?
Cl24 Cl22 Cl35 129(3) . . ?
Cl34 Cl22 Cl35 23(2) . . ?
Cl21 Cl22 Cl35 111.6(13) . . ?
C1 Cl22 Cl35 50.0(8) . . ?
Cl31 Cl22 Cl35 18.3(5) . . ?
Cl25 Cl22 Cl35 85.0(11) . . ?
Cl26 Cl23 Cl25 142(5) . . ?
Cl26 Cl23 Cl32 19(2) . . ?
Cl25 Cl23 Cl32 135(4) . . ?
Cl26 Cl23 C1 72(3) . . ?
Cl25 Cl23 C1 71(2) . . ?
Cl32 Cl23 C1 69.1(18) . . ?
Cl26 Cl23 Cl33 36(3) . . ?
Cl25 Cl23 Cl33 117(3) . . ?
Cl32 Cl23 Cl33 19.1(9) . . ?
C1 Cl23 Cl33 56.3(13) . . ?
Cl26 Cl23 Cl21 128(4) . . ?
Cl25 Cl23 Cl21 16.6(17) . . ?
Cl32 Cl23 Cl21 119(2) . . ?
C1 Cl23 Cl21 56.8(14) . . ?
Cl33 Cl23 Cl21 100.2(17) . . ?
Cl26 Cl23 Cl24 115(4) . . ?
Cl25 Cl23 Cl24 30.5(19) . . ?
Cl32 Cl23 Cl24 105(2) . . ?
C1 Cl23 Cl24 45.9(12) . . ?
Cl33 Cl23 Cl24 86.3(15) . . ?
Cl21 Cl23 Cl24 13.8(6) . . ?
Cl21 Cl24 Cl22 137(3) . . ?
Cl21 Cl24 Cl25 25.4(14) . . ?
Cl22 Cl24 Cl25 114(3) . . ?
Cl21 Cl24 C1 80.0(16) . . ?
Cl22 Cl24 C1 74(2) . . ?
Cl25 Cl24 C1 57.5(10) . . ?
Cl21 Cl24 Cl34 124(2) . . ?
Cl22 Cl24 Cl34 20(2) . . ?
Cl25 Cl24 Cl34 98.9(16) . . ?
C1 Cl24 Cl34 53.8(12) . . ?
Cl21 Cl24 Cl23 44.6(16) . . ?
Cl22 Cl24 Cl23 95(3) . . ?
Cl25 Cl24 Cl23 19.2(11) . . ?
C1 Cl24 Cl23 42.2(11) . . ?
Cl34 Cl24 Cl23 79.7(16) . . ?
Cl21 Cl25 Cl23 147(3) . . ?
Cl21 Cl25 Cl24 16.3(10) . . ?
Cl23 Cl25 Cl24 130(3) . . ?
Cl21 Cl25 C1 79.4(15) . . ?
Cl23 Cl25 C1 72(2) . . ?
Cl24 Cl25 C1 65.2(11) . . ?
Cl21 Cl25 Cl26 132.5(19) . . ?
Cl23 Cl25 Cl26 16(2) . . ?
Cl24 Cl25 Cl26 116.3(15) . . ?
C1 Cl25 Cl26 55.9(10) . . ?
Cl21 Cl25 Cl22 35.1(12) . . ?
Cl23 Cl25 Cl22 112(3) . . ?
Cl24 Cl25 Cl22 19.3(8) . . ?
C1 Cl25 Cl22 53.9(10) . . ?
Cl26 Cl25 Cl22 98.8(14) . . ?
Cl21 Cl25 Cl32 122.4(17) . . ?
Cl23 Cl25 Cl32 24(2) . . ?
Cl24 Cl25 Cl32 106.1(13) . . ?
C1 Cl25 Cl32 50.7(8) . . ?
Cl26 Cl25 Cl32 12.4(8) . . ?
Cl22 Cl25 Cl32 87.7(12) . . ?
Cl32 Cl26 Cl23 132(5) . . ?
Cl32 Cl26 Cl33 19(2) . . ?
Cl23 Cl26 Cl33 123(4) . . ?
Cl32 Cl26 C1 88(3) . . ?
Cl23 Cl26 C1 80(4) . . ?
Cl33 Cl26 C1 69.4(12) . . ?
Cl32 Cl26 Cl25 125(4) . . ?
Cl23 Cl26 Cl25 22(3) . . ?
Cl33 Cl26 Cl25 110.1(16) . . ?
C1 Cl26 Cl25 58.2(12) . . ?
Cl32 Cl26 Cl35 39(3) . . ?
Cl23 Cl26 Cl35 108(4) . . ?
Cl33 Cl26 Cl35 20.4(7) . . ?
C1 Cl26 Cl35 50.0(9) . . ?
Cl25 Cl26 Cl35 91.6(12) . . ?
Cl35 Cl31 Cl34 107(4) . . ?
Cl35 Cl31 Cl33 6.5(14) . . ?
Cl34 Cl31 Cl33 101(4) . . ?
Cl35 Cl31 Cl22 100.2(18) . . ?
Cl34 Cl31 Cl22 9(3) . . ?
Cl33 Cl31 Cl22 94.2(9) . . ?
Cl35 Cl31 C1 57.4(15) . . ?
Cl34 Cl31 C1 56(3) . . ?
Cl33 Cl31 C1 53.8(6) . . ?
Cl22 Cl31 C1 52.6(8) . . ?
Cl35 Cl31 Cl32 17.2(14) . . ?
Cl34 Cl31 Cl32 90(4) . . ?
Cl33 Cl31 Cl32 11.5(5) . . ?
Cl22 Cl31 Cl32 83.0(8) . . ?
C1 Cl31 Cl32 43.5(5) . . ?
Cl26 Cl32 Cl33 148(4) . . ?
Cl26 Cl32 Cl23 28(3) . . ?
Cl33 Cl32 Cl23 131(2) . . ?
Cl26 Cl32 C1 72(3) . . ?
Cl33 Cl32 C1 75.9(13) . . ?
Cl23 Cl32 C1 67.1(18) . . ?
Cl26 Cl32 Cl35 129(3) . . ?
Cl33 Cl32 Cl35 19.0(10) . . ?
Cl23 Cl32 Cl35 113(2) . . ?
C1 Cl32 Cl35 58.0(7) . . ?
Cl26 Cl32 Cl25 43(3) . . ?
Cl33 Cl32 Cl25 110.8(15) . . ?
Cl23 Cl32 Cl25 20.6(19) . . ?
C1 Cl32 Cl25 49.2(8) . . ?
Cl35 Cl32 Cl25 92.5(9) . . ?
Cl26 Cl32 Cl31 123(3) . . ?
Cl33 Cl32 Cl31 25.3(11) . . ?
Cl23 Cl32 Cl31 106(2) . . ?
C1 Cl32 Cl31 53.0(7) . . ?
Cl35 Cl32 Cl31 6.5(5) . . ?
Cl25 Cl32 Cl31 86.0(8) . . ?
Cl32 Cl33 Cl35 146.6(18) . . ?
Cl32 Cl33 Cl26 13.1(16) . . ?
Cl35 Cl33 Cl26 133.7(15) . . ?
Cl32 Cl33 C1 76.4(13) . . ?
Cl35 Cl33 C1 72.0(10) . . ?
Cl26 Cl33 C1 63.4(11) . . ?
Cl32 Cl33 Cl31 143.2(15) . . ?
Cl35 Cl33 Cl31 4.2(9) . . ?
Cl26 Cl33 Cl31 130.5(14) . . ?
C1 Cl33 Cl31 69.7(8) . . ?
Cl32 Cl33 Cl23 30.4(17) . . ?
Cl35 Cl33 Cl23 117.7(17) . . ?
Cl26 Cl33 Cl23 20.9(15) . . ?
C1 Cl33 Cl23 55.3(12) . . ?
Cl31 Cl33 Cl23 113.8(16) . . ?
Cl32 Cl33 Cl34 122.4(19) . . ?
Cl35 Cl33 Cl34 24.8(16) . . ?
Cl26 Cl33 Cl34 109.9(17) . . ?
C1 Cl33 Cl34 52.3(12) . . ?
Cl31 Cl33 Cl34 21.0(13) . . ?
Cl23 Cl33 Cl34 92.9(18) . . ?
Cl31 Cl35 Cl33 169(2) . . ?
Cl31 Cl35 Cl34 38(2) . . ?
Cl33 Cl35 Cl34 132(3) . . ?
Cl31 Cl35 C1 102.5(18) . . ?
Cl33 Cl35 C1 71.5(10) . . ?
Cl34 Cl35 C1 69(2) . . ?
Cl31 Cl35 Cl32 156.2(19) . . ?
Cl33 Cl35 Cl32 14.4(8) . . ?
Cl34 Cl35 Cl32 118(3) . . ?
C1 Cl35 Cl32 58.0(7) . . ?
Cl31 Cl35 Cl22 61.5(16) . . ?
Cl33 Cl35 Cl22 108.6(12) . . ?
Cl34 Cl35 Cl22 24(2) . . ?
C1 Cl35 Cl22 51.4(8) . . ?
Cl32 Cl35 Cl22 94.8(9) . . ?
Cl31 Cl35 Cl26 145(2) . . ?
Cl33 Cl35 Cl26 25.8(10) . . ?
Cl34 Cl35 Cl26 108(3) . . ?
C1 Cl35 Cl26 46.8(9) . . ?
Cl32 Cl35 Cl26 11.5(8) . . ?
Cl22 Cl35 Cl26 84.3(10) . . ?
Cl31 Cl34 Cl35 35(2) . . ?
Cl31 Cl34 Cl22 166(5) . . ?
Cl35 Cl34 Cl22 133(4) . . ?
Cl31 Cl34 C1 103(4) . . ?
Cl35 Cl34 C1 71(2) . . ?
Cl22 Cl34 C1 72(2) . . ?
Cl31 Cl34 Cl24 159(5) . . ?
Cl35 Cl34 Cl24 124(3) . . ?
Cl22 Cl34 Cl24 12.1(15) . . ?
C1 Cl34 Cl24 59.9(16) . . ?
Cl31 Cl34 Cl33 58(3) . . ?
Cl35 Cl34 Cl33 22.8(14) . . ?
Cl22 Cl34 Cl33 111(3) . . ?
C1 Cl34 Cl33 53.4(12) . . ?
Cl24 Cl34 Cl33 101(2) . . ?
Cl31 Cl34 Cl21 145(4) . . ?
Cl35 Cl34 Cl21 110(3) . . ?
Cl22 Cl34 Cl21 24.5(15) . . ?
C1 Cl34 Cl21 49.7(13) . . ?
Cl24 Cl34 Cl21 14.2(7) . . ?
Cl33 Cl34 Cl21 86.9(16) . . ?
O66 O11 Cl1 66.9(10) . . ?
O44 O33 Cl1 65.1(16) . . ?
O33 O44 Cl1 71.8(16) . . ?
O33 O44 O66 122(2) . . ?
Cl1 O44 O66 55.6(10) . . ?
O11 O66 Cl1 70.3(10) . . ?
O11 O66 O44 124.3(17) . . ?
Cl1 O66 O44 54.1(10) . . ?
C11 N11 N12 108.8(4) . . ?
C11 N11 B1 130.1(4) . . ?
N12 N11 B1 120.1(3) . . ?
C13 N12 N11 106.5(3) . . ?
C13 N12 Cu1 139.9(3) . . ?
N11 N12 Cu1 111.6(3) . . ?
C21 N21 N22 108.9(3) . . ?
C21 N21 B1 130.0(4) . . ?
N22 N21 B1 120.2(3) . . ?
C23 N22 N21 106.4(3) . . ?
C23 N22 Cu1 138.9(3) . . ?
N21 N22 Cu1 114.4(2) . . ?
C31 N31 N32 108.1(4) . . ?
C31 N31 B1 130.6(4) . . ?
N32 N31 B1 121.3(3) . . ?
C33 N32 N31 107.3(3) . . ?
C33 N32 Cu1 137.9(3) . . ?
N31 N32 Cu1 114.6(3) . . ?
C41 N41 C51 118.3(4) . . ?
C41 N41 Cu1 129.5(3) . . ?
C51 N41 Cu1 112.2(3) . . ?
C50 N42 C52 118.6(4) . . ?
C50 N42 Cu1 129.0(3) . . ?
C52 N42 Cu1 112.4(3) . . ?
Cl26 C1 Cl25 65.9(14) . . ?
Cl26 C1 Cl34 115.4(17) . . ?
Cl25 C1 Cl34 108.4(17) . . ?
Cl26 C1 Cl23 28.3(14) . . ?
Cl25 C1 Cl23 37.6(15) . . ?
Cl34 C1 Cl23 116.6(18) . . ?
Cl26 C1 Cl33 47.2(11) . . ?
Cl25 C1 Cl33 99.6(11) . . ?
Cl34 C1 Cl33 74.3(15) . . ?
Cl23 C1 Cl33 68.3(16) . . ?
Cl26 C1 Cl32 19.5(9) . . ?
Cl25 C1 Cl32 80.0(12) . . ?
Cl34 C1 Cl32 99.0(15) . . ?
Cl23 C1 Cl32 43.9(16) . . ?
Cl33 C1 Cl32 27.7(5) . . ?
Cl26 C1 Cl35 83.2(12) . . ?
Cl25 C1 Cl35 117.4(10) . . ?
Cl34 C1 Cl35 40.1(15) . . ?
Cl23 C1 Cl35 99.0(15) . . ?
Cl33 C1 Cl35 36.6(5) . . ?
Cl32 C1 Cl35 64.0(8) . . ?
Cl26 C1 Cl22 122.3(13) . . ?
Cl25 C1 Cl22 75.3(12) . . ?
Cl34 C1 Cl22 41.8(14) . . ?
Cl23 C1 Cl22 103.0(18) . . ?
Cl33 C1 Cl22 104.4(11) . . ?
Cl32 C1 Cl22 117.6(10) . . ?
Cl35 C1 Cl22 78.6(12) . . ?
Cl26 C1 Cl24 118.2(13) . . ?
Cl25 C1 Cl24 57.2(11) . . ?
Cl34 C1 Cl24 66.3(16) . . ?
Cl23 C1 Cl24 91.9(19) . . ?
Cl33 C1 Cl24 120.9(9) . . ?
Cl32 C1 Cl24 123.0(9) . . ?
Cl35 C1 Cl24 101.9(11) . . ?
Cl22 C1 Cl24 24.5(8) . . ?
Cl26 C1 Cl21 100.1(13) . . ?
Cl25 C1 Cl21 35.6(9) . . ?
Cl34 C1 Cl21 85.4(17) . . ?
Cl23 C1 Cl21 72.2(18) . . ?
Cl33 C1 Cl21 119.9(7) . . ?
Cl32 C1 Cl21 110.5(8) . . ?
Cl35 C1 Cl21 114.9(8) . . ?
Cl22 C1 Cl21 44.8(10) . . ?
Cl24 C1 Cl21 22.4(7) . . ?
Cl26 C1 Cl31 102.2(12) . . ?
Cl25 C1 Cl31 120.1(10) . . ?
Cl34 C1 Cl31 21.5(15) . . ?
Cl23 C1 Cl31 113.6(15) . . ?
Cl33 C1 Cl31 56.5(7) . . ?
Cl32 C1 Cl31 83.5(9) . . ?
Cl35 C1 Cl31 20.1(5) . . ?
Cl22 C1 Cl31 62.9(12) . . ?
Cl24 C1 Cl31 87.3(11) . . ?
Cl21 C1 Cl31 104.8(8) . . ?
C12 C11 N11 108.6(5) . . ?
C11 C12 C13 106.3(5) . . ?
N12 C13 C12 109.7(5) . . ?
N12 C13 C14 122.2(4) . . ?
C12 C13 C14 128.1(5) . . ?
C15 C14 C19 119.9(6) . . ?
C15 C14 C13 118.7(6) . . ?
C19 C14 C13 121.4(5) . . ?
C14 C15 C16 119.7(9) . . ?
C17 C16 C15 119.6(9) . . ?
C18 C17 C16 121.3(8) . . ?
C17 C18 C19 119.9(9) . . ?
C14 C19 C18 119.7(7) . . ?
N21 C21 C22 109.1(4) . . ?
C21 C22 C23 106.4(4) . . ?
N22 C23 C22 109.2(4) . . ?
N22 C23 C24 121.9(4) . . ?
C22 C23 C24 128.9(4) . . ?
C25 C24 C29 118.0(4) . . ?
C25 C24 C23 121.0(4) . . ?
C29 C24 C23 120.9(4) . . ?
C24 C25 C26 121.4(5) . . ?
C27 C26 C25 118.9(6) . . ?
C28 C27 C26 120.8(6) . . ?
C27 C28 C29 121.1(6) . . ?
C28 C29 C24 119.7(6) . . ?
N31 C31 C32 110.2(4) . . ?
C31 C32 C33 105.5(5) . . ?
N32 C33 C32 108.9(4) . . ?
N32 C33 C34 123.3(4) . . ?
C32 C33 C34 127.8(4) . . ?
C39 C34 C35 116.6(5) . . ?
C39 C34 C33 122.8(4) . . ?
C35 C34 C33 120.6(4) . . ?
C36 C35 C34 121.9(6) . . ?
C37 C36 C35 120.5(6) . . ?
C36 C37 C38 119.4(6) . . ?
C37 C38 C39 120.1(6) . . ?
C34 C39 C38 121.4(6) . . ?
N41 C41 C42 122.4(6) . . ?
C43 C42 C41 119.3(7) . . ?
C42 C43 C44 120.8(6) . . ?
C43 C44 C51 116.8(6) . . ?
C43 C44 C45 126.8(7) . . ?
C51 C44 C45 116.3(7) . . ?
C46 C45 C44 122.6(7) . . ?
C45 C46 C47 121.8(7) . . ?
C52 C47 C48 116.4(6) . . ?
C52 C47 C46 118.1(7) . . ?
C48 C47 C46 125.5(7) . . ?
C49 C48 C47 120.3(6) . . ?
C48 C49 C50 119.6(7) . . ?
N42 C50 C49 122.1(6) . . ?
N41 C51 C44 122.1(5) . . ?
N41 C51 C52 117.0(4) . . ?
C44 C51 C52 120.7(5) . . ?
N42 C52 C47 122.8(5) . . ?
N42 C52 C51 116.6(4) . . ?
C47 C52 C51 120.4(5) . . ?
N11 B1 N31 109.7(4) . . ?
N11 B1 N21 110.7(4) . . ?
N31 B1 N21 107.5(4) . . ?

loop_
_geom_bond_atom_site_label_1
_geom_bond_atom_site_label_2
_geom_bond_distance
_geom_bond_site_symmetry_2
_geom_bond_publ_flag
Cu1 N22 2.013(3) . ?
Cu1 N32 2.018(3) . ?
Cu1 N41 2.022(4) . ?
Cu1 N42 2.034(3) . ?
Cu1 N12 2.236(3) . ?
Cl1 O44 1.35(3) . ?
Cl1 O66 1.376(12) . ?
Cl1 O1 1.387(5) . ?
Cl1 O2 1.397(7) . ?
Cl1 O11 1.409(12) . ?
Cl1 O33 1.416(9) . ?
Cl21 Cl24 0.68(2) . ?
Cl21 Cl25 1.04(2) . ?
Cl21 Cl22 1.32(3) . ?
Cl21 C1 1.759(11) . ?
Cl21 Cl23 2.00(5) . ?
Cl21 Cl34 2.30(5) . ?
Cl22 Cl24 0.73(2) . ?
Cl22 Cl34 1.19(4) . ?
Cl22 C1 1.69(2) . ?
Cl22 Cl31 1.89(3) . ?
Cl22 Cl25 2.03(3) . ?
Cl22 Cl35 2.12(3) . ?
Cl23 Cl26 0.79(4) . ?
Cl23 Cl25 1.05(4) . ?
Cl23 Cl32 1.23(4) . ?
Cl23 C1 1.63(4) . ?
Cl23 Cl33 1.85(4) . ?
Cl23 Cl24 2.43(5) . ?
Cl24 Cl25 1.62(3) . ?
Cl24 C1 1.745(19) . ?
Cl24 Cl34 1.85(5) . ?
Cl25 C1 1.62(2) . ?
Cl25 Cl26 1.74(4) . ?
Cl25 Cl32 2.11(3) . ?
Cl26 Cl32 0.55(2) . ?
Cl26 Cl33 1.30(3) . ?
Cl26 C1 1.58(2) . ?
Cl26 Cl35 2.15(3) . ?
Cl31 Cl35 0.677(14) . ?
Cl31 Cl34 0.72(4) . ?
Cl31 Cl33 1.709(16) . ?
Cl31 C1 1.923(18) . ?
Cl31 Cl32 2.392(19) . ?
Cl32 Cl33 0.794(13) . ?
Cl32 C1 1.657(15) . ?
Cl32 Cl35 1.757(19) . ?
Cl33 Cl35 1.039(13) . ?
Cl33 C1 1.654(13) . ?
Cl33 Cl34 1.98(4) . ?
Cl35 Cl34 1.13(4) . ?
Cl35 C1 1.659(16) . ?
Cl34 C1 1.63(4) . ?
O11 O66 1.016(13) . ?
O33 O44 1.02(2) . ?
O44 O66 1.57(3) . ?
N11 C11 1.356(6) . ?
N11 N12 1.373(5) . ?
N11 B1 1.521(7) . ?
N12 C13 1.337(6) . ?
N21 C21 1.334(6) . ?
N21 N22 1.378(4) . ?
N21 B1 1.550(6) . ?
N22 C23 1.348(5) . ?
N31 C31 1.332(6) . ?
N31 N32 1.369(5) . ?
N31 B1 1.538(7) . ?
N32 C33 1.347(5) . ?
N41 C41 1.320(6) . ?
N41 C51 1.362(6) . ?
N42 C50 1.330(6) . ?
N42 C52 1.353(6) . ?
C11 C12 1.347(8) . ?
C12 C13 1.389(7) . ?
C13 C14 1.483(7) . ?
C14 C15 1.377(9) . ?
C14 C19 1.378(8) . ?
C15 C16 1.407(12) . ?
C16 C17 1.365(13) . ?
C17 C18 1.351(12) . ?
C18 C19 1.407(9) . ?
C21 C22 1.356(6) . ?
C22 C23 1.382(6) . ?
C23 C24 1.476(6) . ?
C24 C25 1.372(7) . ?
C24 C29 1.394(6) . ?
C25 C26 1.386(7) . ?
C26 C27 1.370(9) . ?
C27 C28 1.336(9) . ?
C28 C29 1.378(8) . ?
C31 C32 1.357(8) . ?
C32 C33 1.387(6) . ?
C33 C34 1.465(6) . ?
C34 C39 1.377(7) . ?
C34 C35 1.391(7) . ?
C35 C36 1.360(9) . ?
C36 C37 1.359(9) . ?
C37 C38 1.366(9) . ?
C38 C39 1.383(8) . ?
C41 C42 1.378(8) . ?
C42 C43 1.353(10) . ?
C43 C44 1.381(10) . ?
C44 C51 1.400(7) . ?
C44 C45 1.450(11) . ?
C45 C46 1.308(12) . ?
C46 C47 1.421(10) . ?
C47 C52 1.394(7) . ?
C47 C48 1.414(10) . ?
C48 C49 1.348(10) . ?
C49 C50 1.384(7) . ?
C51 C52 1.417(7) . ?
